data_4025113
loop_
_publ_author_name
'Oxana Ryabtsova'
'Tom Verhelst'
'Mattijs Baeten'
'Christophe M. L. Vande Velde'
'Bert U. W. Maes'

_publ_contact_author 'Christophe M.L. Vande Velde'
_publ_contact_author_email christophe.vandevelde@kdg.be
_publ_section_title
;
Synthesis of Functionalized Pyridazin-3(2H)-ones via Bromine-Magnesium
Exchange on Bromopyridazin-3(2H)-ones
;
_journal_name_full 'Journal of Organic Chemistry'
_journal_page_first 9440
_journal_page_last 9445
_journal_paper_doi 10.1021/jo9020985
_journal_volume 74
_journal_year 2009
_chemical_formula_moiety 'C31 H28 N4 O5'
_chemical_formula_sum 'C31 H28 N4 O5'
_chemical_formula_weight 536.57
_chemical_name_systematic
;
 4,4'[hydroxy(phenyl)methylene]bis(2-benzyl-5-methoxypyridazin-3(2H)one
;
_space_group_IT_number 2
_symmetry_cell_setting triclinic
_symmetry_space_group_name_Hall '-P 1'
_symmetry_space_group_name_H-M 'P -1'
_atom_sites_solution_hydrogens geom
_atom_sites_solution_primary direct
_atom_sites_solution_secondary difmap
_audit_creation_method SHELXL-97
_cell_angle_alpha 79.055(2)
_cell_angle_beta 83.076(2)
_cell_angle_gamma 81.635(2)
_cell_formula_units_Z 2
_cell_length_a 8.0694(11)
_cell_length_b 12.6468(18)
_cell_length_c 13.1813(18)
_cell_measurement_reflns_used 5171
_cell_measurement_temperature 100(2)
_cell_measurement_theta_max 30.19
_cell_measurement_theta_min 2.87
_cell_volume 1300.7(3)
_computing_cell_refinement 'Bruker SAINT (Bruker, 2008)'
_computing_data_collection 'Bruker SAINT (Bruker, 2008)'
_computing_data_reduction 'Bruker SAINT (Bruker, 2008)'
_computing_molecular_graphics
;
ORTEP-3 for Windows (Farrugia, 1997), Mercury (Bruno, 2002)
;
_computing_publication_material
;
WinGX (Farrugia, 1999), PLATON (Spek, 2008)
;
_computing_structure_refinement 'SHELXL-97 (Sheldrick, 2008)'
_computing_structure_solution 'SHELXS-86 (Sheldrick, 2008)'
_diffrn_ambient_temperature 100(2)
_diffrn_measured_fraction_theta_full 0.996
_diffrn_measured_fraction_theta_max 0.919
_diffrn_measurement_device_type
;
area detector diffractometer Bruker Smart APEX
;
_diffrn_measurement_method \w-scans
_diffrn_radiation_monochromator graphite
_diffrn_radiation_source 'fine-focus sealed tube'
_diffrn_radiation_type MoK\a
_diffrn_radiation_wavelength 0.71073
_diffrn_reflns_av_R_equivalents 0.0233
_diffrn_reflns_av_sigmaI/netI 0.0241
_diffrn_reflns_limit_h_max 11
_diffrn_reflns_limit_h_min -11
_diffrn_reflns_limit_k_max 18
_diffrn_reflns_limit_k_min -17
_diffrn_reflns_limit_l_max 19
_diffrn_reflns_limit_l_min -19
_diffrn_reflns_number 28084
_diffrn_reflns_theta_full 27.50
_diffrn_reflns_theta_max 31.90
_diffrn_reflns_theta_min 2.08
_exptl_absorpt_coefficient_mu 0.095
_exptl_absorpt_correction_T_max 0.7465
_exptl_absorpt_correction_T_min 0.6895
_exptl_absorpt_correction_type multi-scan
_exptl_absorpt_process_details 'SADABS 2008/1 (Bruker, 2008)'
_exptl_crystal_colour colourless
_exptl_crystal_density_diffrn 1.370
_exptl_crystal_density_method 'not measured'
_exptl_crystal_description block
_exptl_crystal_F_000 564
_exptl_crystal_size_max 0.55
_exptl_crystal_size_mid 0.51
_exptl_crystal_size_min 0.41
_refine_diff_density_max 0.437
_refine_diff_density_min -0.316
_refine_diff_density_rms 0.052
_refine_ls_extinction_method none
_refine_ls_goodness_of_fit_ref 1.038
_refine_ls_hydrogen_treatment riding
_refine_ls_matrix_type full
_refine_ls_number_parameters 364
_refine_ls_number_reflns 8218
_refine_ls_number_restraints 0
_refine_ls_restrained_S_all 1.038
_refine_ls_R_factor_all 0.0522
_refine_ls_R_factor_gt 0.0429
_refine_ls_shift/su_max 0.000
_refine_ls_shift/su_mean 0.000
_refine_ls_structure_factor_coef Fsqd
_refine_ls_weighting_details 'calc w=1/[\s^2^(Fo^2^)+(0.0580P)^2^+0.4280P] where P=(Fo^2^+2Fc^2^)/3'
_refine_ls_weighting_scheme calc
_refine_ls_wR_factor_gt 0.1102
_refine_ls_wR_factor_ref 0.1181
_reflns_number_gt 6929
_reflns_number_total 8218
_reflns_threshold_expression >2sigma(I)
_cod_data_source_file jo9020985_si_003.cif
_cod_data_source_block 2j
_cod_original_sg_symbol_Hall -P1
_cod_original_sg_symbol_H-M P-1
_cod_database_code 4025113

loop_
_symmetry_equiv_pos_as_xyz
'x, y, z'
'-x, -y, -z'

loop_
_atom_site_label
_atom_site_type_symbol
_atom_site_fract_x
_atom_site_fract_y
_atom_site_fract_z
_atom_site_U_iso_or_equiv
_atom_site_adp_type
_atom_site_occupancy
_atom_site_symmetry_multiplicity
_atom_site_calc_flag
_atom_site_refinement_flags
_atom_site_disorder_assembly
_atom_site_disorder_group
C23 C 0.71504(12) 0.24816(8) 0.31559(7) 0.01592(17) Uani 1 1 d . . .
N22 N 0.84012(11) 0.22794(7) 0.38430(6) 0.01724(16) Uani 1 1 d . . .
N21 N 0.89203(11) 0.13084(7) 0.44049(7) 0.01920(17) Uani 1 1 d . . .
C26 C 0.81782(12) 0.04852(8) 0.43217(8) 0.01875(18) Uani 1 1 d . . .
H26 H 0.8543 -0.0193 0.4695 0.023 Uiso 1 1 calc R . .
C25 C 0.68255(12) 0.05688(8) 0.36838(7) 0.01683(17) Uani 1 1 d . . .
C24 C 0.63123(12) 0.15517(7) 0.30897(7) 0.01515(17) Uani 1 1 d . . .
C10 C 0.48006(11) 0.18208(7) 0.24431(7) 0.01432(16) Uani 1 1 d . . .
C4 C 0.52232(12) 0.24978(7) 0.13600(7) 0.01490(17) Uani 1 1 d . . .
C3 C 0.38553(12) 0.32189(8) 0.08897(7) 0.01649(17) Uani 1 1 d . . .
N2 N 0.42511(11) 0.38217(7) -0.00837(6) 0.01829(16) Uani 1 1 d . . .
N1 N 0.57642(12) 0.37527(7) -0.06361(7) 0.02053(17) Uani 1 1 d . . .
C6 C 0.69685(13) 0.30671(8) -0.02172(8) 0.01943(19) Uani 1 1 d . . .
H6 H 0.8023 0.3008 -0.0590 0.023 Uiso 1 1 calc R . .
C5 C 0.67535(12) 0.24026(8) 0.07838(7) 0.01662(17) Uani 1 1 d . . .
C27 C 0.91164(13) 0.32022(8) 0.40718(8) 0.01944(18) Uani 1 1 d . . .
H27B H 0.9274 0.3726 0.3438 0.023 Uiso 1 1 calc R . .
H27A H 1.0210 0.2949 0.4325 0.023 Uiso 1 1 calc R . .
C31 C 0.79866(12) 0.37494(8) 0.48743(8) 0.01867(18) Uani 1 1 d . . .
C32 C 0.78360(15) 0.48733(9) 0.48030(9) 0.0253(2) Uani 1 1 d . . .
H32 H 0.8422 0.5287 0.4255 0.030 Uiso 1 1 calc R . .
C33 C 0.68159(16) 0.53817(10) 0.55460(10) 0.0294(2) Uani 1 1 d . . .
H33 H 0.6733 0.6131 0.5494 0.035 Uiso 1 1 calc R . .
C34 C 0.59257(15) 0.47764(11) 0.63609(9) 0.0297(2) Uani 1 1 d . . .
H34 H 0.5236 0.5118 0.6852 0.036 Uiso 1 1 calc R . .
C35 C 0.60686(15) 0.36554(11) 0.64407(9) 0.0282(2) Uani 1 1 d . . .
H35 H 0.5476 0.3246 0.6988 0.034 Uiso 1 1 calc R . .
C36 C 0.70950(14) 0.31444(9) 0.57040(8) 0.0226(2) Uani 1 1 d . . .
H36 H 0.7188 0.2394 0.5764 0.027 Uiso 1 1 calc R . .
C28 C 0.65378(15) -0.13095(8) 0.43577(8) 0.0239(2) Uani 1 1 d . . .
H28A H 0.7699 -0.1565 0.4186 0.036 Uiso 1 1 calc R . .
H28C H 0.5849 -0.1844 0.4285 0.036 Uiso 1 1 calc R . .
H28B H 0.6381 -0.1185 0.5061 0.036 Uiso 1 1 calc R . .
C41 C 0.40447(12) 0.08290(7) 0.22551(7) 0.01479(17) Uani 1 1 d . . .
C42 C 0.25558(13) 0.05390(8) 0.28173(8) 0.01902(18) Uani 1 1 d . . .
H42 H 0.2022 0.0941 0.3313 0.023 Uiso 1 1 calc R . .
C43 C 0.18587(14) -0.03477(9) 0.26433(9) 0.0240(2) Uani 1 1 d . . .
H43 H 0.0879 -0.0545 0.3036 0.029 Uiso 1 1 calc R . .
C44 C 0.26152(15) -0.09396(9) 0.18878(9) 0.0240(2) Uani 1 1 d . . .
H44 H 0.2143 -0.1528 0.1769 0.029 Uiso 1 1 calc R . .
C45 C 0.40849(14) -0.06416(8) 0.13124(8) 0.0219(2) Uani 1 1 d . . .
H45 H 0.4591 -0.1027 0.0798 0.026 Uiso 1 1 calc R . .
C46 C 0.48046(13) 0.02281(8) 0.14999(8) 0.01845(18) Uani 1 1 d . . .
H46 H 0.5801 0.0411 0.1119 0.022 Uiso 1 1 calc R . .
C7 C 0.29231(14) 0.45479(8) -0.06214(8) 0.0219(2) Uani 1 1 d . . .
H7A H 0.3418 0.5139 -0.1080 0.026 Uiso 1 1 calc R . .
H7B H 0.2124 0.4859 -0.0113 0.026 Uiso 1 1 calc R . .
C11 C 0.19937(13) 0.39834(8) -0.12493(8) 0.01971(19) Uani 1 1 d . . .
C16 C 0.05411(14) 0.45443(10) -0.16677(9) 0.0280(2) Uani 1 1 d . . .
H16 H 0.0130 0.5233 -0.1526 0.034 Uiso 1 1 calc R . .
C15 C -0.02923(16) 0.40707(13) -0.22973(10) 0.0372(3) Uani 1 1 d . . .
H15 H -0.1256 0.4448 -0.2579 0.045 Uiso 1 1 calc R . .
C14 C 0.03023(17) 0.30424(13) -0.25080(9) 0.0363(3) Uani 1 1 d . . .
H14 H -0.0253 0.2735 -0.2936 0.044 Uiso 1 1 calc R . .
C13 C 0.17200(17) 0.24758(11) -0.20805(9) 0.0313(3) Uani 1 1 d . . .
H13 H 0.2112 0.1781 -0.2210 0.038 Uiso 1 1 calc R . .
C12 C 0.25636(14) 0.29482(9) -0.14535(9) 0.0244(2) Uani 1 1 d . . .
H12 H 0.3521 0.2565 -0.1168 0.029 Uiso 1 1 calc R . .
C8 C 0.96876(14) 0.17081(12) 0.06437(10) 0.0344(3) Uani 1 1 d . . .
H8A H 0.9705 0.1545 -0.0040 0.052 Uiso 1 1 calc R . .
H8B H 1.0466 0.1183 0.1030 0.052 Uiso 1 1 calc R . .
H8C H 1.0005 0.2420 0.0593 0.052 Uiso 1 1 calc R . .
O23 O 0.68413(10) 0.34044(6) 0.26642(6) 0.02008(15) Uani 1 1 d . . .
O25 O 0.60670(10) -0.03139(6) 0.36706(6) 0.02428(17) Uani 1 1 d . . .
O10 O 0.36052(9) 0.24467(6) 0.30561(5) 0.01747(14) Uani 1 1 d . . .
H10 H 0.2894 0.2803 0.2692 0.026 Uiso 1 1 calc R . .
O5 O 0.80182(9) 0.16717(6) 0.11656(6) 0.02074(15) Uani 1 1 d . . .
O3 O 0.23777(9) 0.33249(6) 0.12956(6) 0.02118(15) Uani 1 1 d . . .

loop_
_atom_site_aniso_label
_atom_site_aniso_U_11
_atom_site_aniso_U_22
_atom_site_aniso_U_33
_atom_site_aniso_U_23
_atom_site_aniso_U_13
_atom_site_aniso_U_12
C23 0.0165(4) 0.0177(4) 0.0133(4) -0.0024(3) -0.0015(3) -0.0017(3)
N22 0.0183(4) 0.0174(4) 0.0159(4) -0.0013(3) -0.0037(3) -0.0020(3)
N21 0.0182(4) 0.0203(4) 0.0175(4) -0.0002(3) -0.0035(3) 0.0003(3)
C26 0.0191(4) 0.0187(4) 0.0169(4) -0.0002(3) -0.0040(3) 0.0007(3)
C25 0.0181(4) 0.0171(4) 0.0149(4) -0.0019(3) -0.0023(3) -0.0015(3)
C24 0.0169(4) 0.0156(4) 0.0124(4) -0.0017(3) -0.0012(3) -0.0015(3)
C10 0.0148(4) 0.0145(4) 0.0127(4) -0.0012(3) -0.0004(3) -0.0008(3)
C4 0.0175(4) 0.0145(4) 0.0126(4) -0.0011(3) -0.0021(3) -0.0028(3)
C3 0.0211(4) 0.0139(4) 0.0145(4) -0.0007(3) -0.0038(3) -0.0029(3)
N2 0.0234(4) 0.0162(4) 0.0147(4) 0.0008(3) -0.0043(3) -0.0032(3)
N1 0.0272(4) 0.0201(4) 0.0146(4) -0.0009(3) -0.0013(3) -0.0076(3)
C6 0.0228(5) 0.0214(4) 0.0145(4) -0.0021(3) 0.0009(3) -0.0077(4)
C5 0.0188(4) 0.0171(4) 0.0144(4) -0.0023(3) -0.0021(3) -0.0040(3)
C27 0.0184(4) 0.0211(4) 0.0196(4) -0.0024(4) -0.0033(3) -0.0053(3)
C31 0.0179(4) 0.0208(4) 0.0184(4) -0.0030(3) -0.0064(3) -0.0027(3)
C32 0.0298(5) 0.0218(5) 0.0256(5) -0.0026(4) -0.0094(4) -0.0041(4)
C33 0.0342(6) 0.0238(5) 0.0326(6) -0.0095(4) -0.0145(5) 0.0033(4)
C34 0.0253(5) 0.0380(6) 0.0281(6) -0.0149(5) -0.0089(4) 0.0059(5)
C35 0.0242(5) 0.0372(6) 0.0233(5) -0.0073(4) -0.0005(4) -0.0030(4)
C36 0.0226(5) 0.0234(5) 0.0219(5) -0.0037(4) -0.0019(4) -0.0040(4)
C28 0.0304(5) 0.0172(4) 0.0221(5) 0.0041(4) -0.0063(4) -0.0034(4)
C41 0.0160(4) 0.0147(4) 0.0128(4) 0.0002(3) -0.0025(3) -0.0014(3)
C42 0.0188(4) 0.0208(4) 0.0168(4) -0.0025(3) 0.0002(3) -0.0029(3)
C43 0.0218(5) 0.0248(5) 0.0255(5) -0.0028(4) 0.0009(4) -0.0084(4)
C44 0.0292(5) 0.0195(5) 0.0248(5) -0.0033(4) -0.0041(4) -0.0075(4)
C45 0.0298(5) 0.0173(4) 0.0183(4) -0.0035(3) -0.0009(4) -0.0023(4)
C46 0.0207(4) 0.0168(4) 0.0165(4) -0.0018(3) 0.0011(3) -0.0019(3)
C7 0.0304(5) 0.0161(4) 0.0176(4) 0.0014(3) -0.0073(4) 0.0011(4)
C11 0.0202(5) 0.0225(5) 0.0143(4) 0.0019(3) -0.0018(3) -0.0026(4)
C16 0.0206(5) 0.0318(6) 0.0251(5) 0.0098(4) -0.0022(4) -0.0010(4)
C15 0.0225(5) 0.0552(8) 0.0287(6) 0.0171(6) -0.0095(4) -0.0140(5)
C14 0.0355(7) 0.0567(8) 0.0201(5) 0.0037(5) -0.0060(5) -0.0280(6)
C13 0.0359(6) 0.0385(6) 0.0234(5) -0.0086(5) -0.0010(4) -0.0154(5)
C12 0.0240(5) 0.0275(5) 0.0226(5) -0.0056(4) -0.0044(4) -0.0030(4)
C8 0.0164(5) 0.0523(8) 0.0283(6) 0.0039(5) 0.0022(4) -0.0019(5)
O23 0.0248(4) 0.0164(3) 0.0188(3) -0.0003(3) -0.0054(3) -0.0028(3)
O25 0.0320(4) 0.0153(3) 0.0259(4) 0.0043(3) -0.0138(3) -0.0054(3)
O10 0.0180(3) 0.0183(3) 0.0147(3) -0.0036(2) -0.0001(2) 0.0023(2)
O5 0.0154(3) 0.0262(4) 0.0178(3) -0.0002(3) 0.0013(3) -0.0006(3)
O3 0.0184(3) 0.0222(4) 0.0205(3) 0.0005(3) -0.0028(3) 0.0009(3)

loop_
_atom_type_symbol
_atom_type_description
_atom_type_scat_dispersion_real
_atom_type_scat_dispersion_imag
_atom_type_scat_source
C C 0.0033 0.0016 'International Tables Vol C Tables 4.2.6.8 and 6.1.1.4'
H H 0.0000 0.0000 'International Tables Vol C Tables 4.2.6.8 and 6.1.1.4'
N N 0.0061 0.0033 'International Tables Vol C Tables 4.2.6.8 and 6.1.1.4'
O O 0.0106 0.0060 'International Tables Vol C Tables 4.2.6.8 and 6.1.1.4'

loop_
_geom_angle_atom_site_label_1
_geom_angle_atom_site_label_2
_geom_angle_atom_site_label_3
_geom_angle
_geom_angle_site_symmetry_1
_geom_angle_site_symmetry_3
_geom_angle_publ_flag
O23 C23 N22 118.84(9) . . ?
O23 C23 C24 125.34(9) . . ?
N22 C23 C24 115.82(8) . . ?
N21 N22 C23 125.72(8) . . ?
N21 N22 C27 115.12(8) . . ?
C23 N22 C27 118.85(8) . . ?
C26 N21 N22 117.53(8) . . ?
N21 C26 C25 123.46(9) . . ?
N21 C26 H26 118.3 . . ?
C25 C26 H26 118.3 . . ?
O25 C25 C24 120.50(9) . . ?
O25 C25 C26 120.11(9) . . ?
C24 C25 C26 119.39(9) . . ?
C25 C24 C23 118.01(9) . . ?
C25 C24 C10 126.75(9) . . ?
C23 C24 C10 114.86(8) . . ?
O10 C10 C24 102.49(7) . . ?
O10 C10 C41 110.13(7) . . ?
C24 C10 C41 115.18(7) . . ?
O10 C10 C4 110.38(7) . . ?
C24 C10 C4 112.35(7) . . ?
C41 C10 C4 106.34(7) . . ?
C5 C4 C3 117.88(8) . . ?
C5 C4 C10 124.96(8) . . ?
C3 C4 C10 116.95(8) . . ?
O3 C3 N2 119.08(9) . . ?
O3 C3 C4 124.54(9) . . ?
N2 C3 C4 116.38(8) . . ?
N1 N2 C3 125.63(8) . . ?
N1 N2 C7 114.66(8) . . ?
C3 N2 C7 119.55(9) . . ?
C6 N1 N2 117.14(8) . . ?
N1 C6 C5 123.49(9) . . ?
N1 C6 H6 118.3 . . ?
C5 C6 H6 118.3 . . ?
O5 C5 C4 119.40(8) . . ?
O5 C5 C6 121.29(9) . . ?
C4 C5 C6 119.30(9) . . ?
N22 C27 C31 111.60(8) . . ?
N22 C27 H27B 109.3 . . ?
C31 C27 H27B 109.3 . . ?
N22 C27 H27A 109.3 . . ?
C31 C27 H27A 109.3 . . ?
H27B C27 H27A 108.0 . . ?
C32 C31 C36 118.74(10) . . ?
C32 C31 C27 120.21(9) . . ?
C36 C31 C27 121.04(9) . . ?
C33 C32 C31 120.57(11) . . ?
C33 C32 H32 119.7 . . ?
C31 C32 H32 119.7 . . ?
C34 C33 C32 120.29(11) . . ?
C34 C33 H33 119.9 . . ?
C32 C33 H33 119.9 . . ?
C33 C34 C35 119.64(11) . . ?
C33 C34 H34 120.2 . . ?
C35 C34 H34 120.2 . . ?
C34 C35 C36 120.22(11) . . ?
C34 C35 H35 119.9 . . ?
C36 C35 H35 119.9 . . ?
C35 C36 C31 120.54(10) . . ?
C35 C36 H36 119.7 . . ?
C31 C36 H36 119.7 . . ?
O25 C28 H28A 109.5 . . ?
O25 C28 H28C 109.5 . . ?
H28A C28 H28C 109.5 . . ?
O25 C28 H28B 109.5 . . ?
H28A C28 H28B 109.5 . . ?
H28C C28 H28B 109.5 . . ?
C42 C41 C46 118.74(9) . . ?
C42 C41 C10 120.26(8) . . ?
C46 C41 C10 120.97(8) . . ?
C41 C42 C43 120.52(9) . . ?
C41 C42 H42 119.7 . . ?
C43 C42 H42 119.7 . . ?
C44 C43 C42 120.50(10) . . ?
C44 C43 H43 119.7 . . ?
C42 C43 H43 119.7 . . ?
C45 C44 C43 119.17(10) . . ?
C45 C44 H44 120.4 . . ?
C43 C44 H44 120.4 . . ?
C44 C45 C46 120.48(10) . . ?
C44 C45 H45 119.8 . . ?
C46 C45 H45 119.8 . . ?
C45 C46 C41 120.57(9) . . ?
C45 C46 H46 119.7 . . ?
C41 C46 H46 119.7 . . ?
N2 C7 C11 113.09(8) . . ?
N2 C7 H7A 109.0 . . ?
C11 C7 H7A 109.0 . . ?
N2 C7 H7B 109.0 . . ?
C11 C7 H7B 109.0 . . ?
H7A C7 H7B 107.8 . . ?
C12 C11 C16 119.05(10) . . ?
C12 C11 C7 122.51(9) . . ?
C16 C11 C7 118.40(10) . . ?
C15 C16 C11 119.83(12) . . ?
C15 C16 H16 120.1 . . ?
C11 C16 H16 120.1 . . ?
C14 C15 C16 120.60(12) . . ?
C14 C15 H15 119.7 . . ?
C16 C15 H15 119.7 . . ?
C13 C14 C15 119.81(12) . . ?
C13 C14 H14 120.1 . . ?
C15 C14 H14 120.1 . . ?
C14 C13 C12 119.82(13) . . ?
C14 C13 H13 120.1 . . ?
C12 C13 H13 120.1 . . ?
C11 C12 C13 120.87(11) . . ?
C11 C12 H12 119.6 . . ?
C13 C12 H12 119.6 . . ?
O5 C8 H8A 109.5 . . ?
O5 C8 H8B 109.5 . . ?
H8A C8 H8B 109.5 . . ?
O5 C8 H8C 109.5 . . ?
H8A C8 H8C 109.5 . . ?
H8B C8 H8C 109.5 . . ?
C25 O25 C28 119.37(8) . . ?
C10 O10 H10 109.5 . . ?
C5 O5 C8 118.73(8) . . ?

loop_
_geom_bond_atom_site_label_1
_geom_bond_atom_site_label_2
_geom_bond_distance
_geom_bond_site_symmetry_2
_geom_bond_publ_flag
C23 O23 1.2293(12) . ?
C23 N22 1.4007(12) . ?
C23 C24 1.4605(13) . ?
N22 N21 1.3460(12) . ?
N22 C27 1.4688(13) . ?
N21 C26 1.3020(14) . ?
C26 C25 1.4366(14) . ?
C26 H26 0.9300 . ?
C25 O25 1.3526(12) . ?
C25 C24 1.3743(13) . ?
C24 C10 1.5329(13) . ?
C10 O10 1.4292(11) . ?
C10 C41 1.5440(13) . ?
C10 C4 1.5464(13) . ?
C4 C5 1.3717(13) . ?
C4 C3 1.4463(13) . ?
C3 O3 1.2460(12) . ?
C3 N2 1.3893(12) . ?
N2 N1 1.3445(12) . ?
N2 C7 1.4642(13) . ?
N1 C6 1.3052(14) . ?
C6 C5 1.4296(14) . ?
C6 H6 0.9300 . ?
C5 O5 1.3498(12) . ?
C27 C31 1.5135(14) . ?
C27 H27B 0.9700 . ?
C27 H27A 0.9700 . ?
C31 C32 1.3949(15) . ?
C31 C36 1.3971(15) . ?
C32 C33 1.3931(17) . ?
C32 H32 0.9300 . ?
C33 C34 1.3848(19) . ?
C33 H33 0.9300 . ?
C34 C35 1.3903(18) . ?
C34 H34 0.9300 . ?
C35 C36 1.3912(15) . ?
C35 H35 0.9300 . ?
C36 H36 0.9300 . ?
C28 O25 1.4355(12) . ?
C28 H28A 0.9600 . ?
C28 H28C 0.9600 . ?
C28 H28B 0.9600 . ?
C41 C42 1.3919(13) . ?
C41 C46 1.3960(13) . ?
C42 C43 1.3925(15) . ?
C42 H42 0.9300 . ?
C43 C44 1.3887(16) . ?
C43 H43 0.9300 . ?
C44 C45 1.3886(16) . ?
C44 H44 0.9300 . ?
C45 C46 1.3900(14) . ?
C45 H45 0.9300 . ?
C46 H46 0.9300 . ?
C7 C11 1.5123(15) . ?
C7 H7A 0.9700 . ?
C7 H7B 0.9700 . ?
C11 C12 1.3881(15) . ?
C11 C16 1.3952(15) . ?
C16 C15 1.3930(19) . ?
C16 H16 0.9300 . ?
C15 C14 1.386(2) . ?
C15 H15 0.9300 . ?
C14 C13 1.3795(19) . ?
C14 H14 0.9300 . ?
C13 C12 1.3946(16) . ?
C13 H13 0.9300 . ?
C12 H12 0.9300 . ?
C8 O5 1.4396(13) . ?
C8 H8A 0.9600 . ?
C8 H8B 0.9600 . ?
C8 H8C 0.9600 . ?
O10 H10 0.8200 . ?

loop_
_geom_torsion_atom_site_label_1
_geom_torsion_atom_site_label_2
_geom_torsion_atom_site_label_3
_geom_torsion_atom_site_label_4
_geom_torsion
_geom_torsion_site_symmetry_1
_geom_torsion_site_symmetry_2
_geom_torsion_site_symmetry_3
_geom_torsion_site_symmetry_4
_geom_torsion_publ_flag
O23 C23 N22 N21 -177.51(9) . . . . ?
C24 C23 N22 N21 2.54(13) . . . . ?
O23 C23 N22 C27 9.22(13) . . . . ?
C24 C23 N22 C27 -170.73(8) . . . . ?
C23 N22 N21 C26 -1.41(14) . . . . ?
C27 N22 N21 C26 172.08(9) . . . . ?
N22 N21 C26 C25 -1.36(14) . . . . ?
N21 C26 C25 O25 -177.16(9) . . . . ?
N21 C26 C25 C24 2.82(15) . . . . ?
O25 C25 C24 C23 178.49(8) . . . . ?
C26 C25 C24 C23 -1.48(13) . . . . ?
O25 C25 C24 C10 5.95(15) . . . . ?
C26 C25 C24 C10 -174.03(8) . . . . ?
O23 C23 C24 C25 179.13(9) . . . . ?
N22 C23 C24 C25 -0.92(13) . . . . ?
O23 C23 C24 C10 -7.45(13) . . . . ?
N22 C23 C24 C10 172.49(8) . . . . ?
C25 C24 C10 O10 105.02(10) . . . . ?
C23 C24 C10 O10 -67.72(9) . . . . ?
C25 C24 C10 C41 -14.55(13) . . . . ?
C23 C24 C10 C41 172.71(8) . . . . ?
C25 C24 C10 C4 -136.51(10) . . . . ?
C23 C24 C10 C4 50.75(10) . . . . ?
O10 C10 C4 C5 147.76(9) . . . . ?
C24 C10 C4 C5 34.05(12) . . . . ?
C41 C10 C4 C5 -92.81(11) . . . . ?
O10 C10 C4 C3 -37.61(11) . . . . ?
C24 C10 C4 C3 -151.32(8) . . . . ?
C41 C10 C4 C3 81.83(9) . . . . ?
C5 C4 C3 O3 174.81(9) . . . . ?
C10 C4 C3 O3 -0.22(14) . . . . ?
C5 C4 C3 N2 -4.91(13) . . . . ?
C10 C4 C3 N2 -179.94(8) . . . . ?
O3 C3 N2 N1 -176.52(9) . . . . ?
C4 C3 N2 N1 3.21(14) . . . . ?
O3 C3 N2 C7 -1.38(14) . . . . ?
C4 C3 N2 C7 178.36(8) . . . . ?
C3 N2 N1 C6 -0.66(14) . . . . ?
C7 N2 N1 C6 -176.01(9) . . . . ?
N2 N1 C6 C5 -0.17(15) . . . . ?
C3 C4 C5 O5 -174.63(8) . . . . ?
C10 C4 C5 O5 -0.04(14) . . . . ?
C3 C4 C5 C6 4.32(14) . . . . ?
C10 C4 C5 C6 178.91(9) . . . . ?
N1 C6 C5 O5 177.13(9) . . . . ?
N1 C6 C5 C4 -1.81(15) . . . . ?
N21 N22 C27 C31 -93.41(10) . . . . ?
C23 N22 C27 C31 80.56(11) . . . . ?
N22 C27 C31 C32 -143.84(9) . . . . ?
N22 C27 C31 C36 36.99(13) . . . . ?
C36 C31 C32 C33 0.03(16) . . . . ?
C27 C31 C32 C33 -179.16(10) . . . . ?
C31 C32 C33 C34 -0.58(17) . . . . ?
C32 C33 C34 C35 0.68(17) . . . . ?
C33 C34 C35 C36 -0.24(17) . . . . ?
C34 C35 C36 C31 -0.31(17) . . . . ?
C32 C31 C36 C35 0.41(16) . . . . ?
C27 C31 C36 C35 179.59(10) . . . . ?
O10 C10 C41 C42 -12.12(12) . . . . ?
C24 C10 C41 C42 103.13(10) . . . . ?
C4 C10 C41 C42 -131.73(9) . . . . ?
O10 C10 C41 C46 165.84(8) . . . . ?
C24 C10 C41 C46 -78.90(11) . . . . ?
C4 C10 C41 C46 46.24(11) . . . . ?
C46 C41 C42 C43 1.31(15) . . . . ?
C10 C41 C42 C43 179.32(9) . . . . ?
C41 C42 C43 C44 -1.64(16) . . . . ?
C42 C43 C44 C45 0.51(17) . . . . ?
C43 C44 C45 C46 0.93(16) . . . . ?
C44 C45 C46 C41 -1.26(16) . . . . ?
C42 C41 C46 C45 0.13(14) . . . . ?
C10 C41 C46 C45 -177.86(9) . . . . ?
N1 N2 C7 C11 89.29(11) . . . . ?
C3 N2 C7 C11 -86.37(11) . . . . ?
N2 C7 C11 C12 -11.89(14) . . . . ?
N2 C7 C11 C16 170.41(9) . . . . ?
C12 C11 C16 C15 -1.31(16) . . . . ?
C7 C11 C16 C15 176.46(10) . . . . ?
C11 C16 C15 C14 0.40(17) . . . . ?
C16 C15 C14 C13 0.82(18) . . . . ?
C15 C14 C13 C12 -1.11(18) . . . . ?
C16 C11 C12 C13 1.02(16) . . . . ?
C7 C11 C12 C13 -176.65(10) . . . . ?
C14 C13 C12 C11 0.19(18) . . . . ?
C24 C25 O25 C28 -175.21(9) . . . . ?
C26 C25 O25 C28 4.77(14) . . . . ?
C4 C5 O5 C8 -169.31(10) . . . . ?
C6 C5 O5 C8 11.76(15) . . . . ?

loop_
_cod_related_entry_id
_cod_related_entry_database
_cod_related_entry_code
1 ChemSpider 30659101
